data_7157438
loop_
_publ_author_name
'Pretze, Marc'
'Neuber, Christin'
'Kinski, Elisa'
'Belter, Birgit'
'K\"ockerling, Martin'
'Caflisch, Amedeo'
'Steinbach, J\"org'
'Pietzsch, Jens'
'Mamat, Constantin'

_publ_section_title
;
 Synthesis, radiolabelling and initial biological characterisation of
 <sup>18</sup>F-labelled xanthine derivatives for PET imaging of Eph
 receptors.
;
_journal_issue 16
_journal_name_full 'Organic &amp; biomolecular chemistry'
_journal_page_first 3104
_journal_page_last 3116
_journal_paper_doi 10.1039/d0ob00391c
_journal_volume 18
_journal_year 2020
_chemical_formula_moiety 'C15 H15 Br N4 O3'
_chemical_formula_sum 'C15 H15 Br N4 O3'
_chemical_formula_weight 379.22
_chemical_melting_point_gt 487
_chemical_melting_point_lt 489
_chemical_name_systematic
;
3-(3-(Benzyloxy)propyl)-8-bromo-1H-purine-2,6(3H,7H)-dione 
;
_space_group_crystal_system triclinic
_space_group_IT_number 2
_space_group_name_Hall '-P 1'
_space_group_name_H-M_alt 'P -1'
_atom_sites_solution_hydrogens geom
_atom_sites_solution_primary direct
_atom_sites_solution_secondary difmap
_audit_creation_date january-8-2020
_audit_creation_method 'ciftab-2016 (M. K\"ockerling, 2016)'
_audit_update_record
;
2020-01-08 deposited with the CCDC.	2020-03-31 downloaded from the CCDC.
;
_cell_angle_alpha 93.034(1)
_cell_angle_beta 97.303(1)
_cell_angle_gamma 99.705(1)
_cell_formula_units_Z 2
_cell_length_a 5.5984(1)
_cell_length_b 11.0930(2)
_cell_length_c 12.6395(3)
_cell_measurement_reflns_used 9905
_cell_measurement_temperature 173(2)
_cell_measurement_theta_max 38.428
_cell_measurement_theta_min 3.2595
_cell_volume 765.22(3)
_computing_cell_refinement 'Bruker SAINT'
_computing_data_collection 'Bruker APEX2'
_computing_data_reduction 'Bruker SAINT'
_computing_molecular_graphics 'Bruker SHELXTL'
_computing_publication_material 'Bruker SHELXTL'
_computing_structure_refinement 'SHELXL-2014 (Sheldrick, 2014-7)'
_computing_structure_solution 'SHELXS-2014 (Sheldrick, 2014)'
_diffrn_ambient_temperature 173(2)
_diffrn_measured_fraction_theta_full 0.991
_diffrn_measured_fraction_theta_max 0.995
_diffrn_measurement_device_type 'CCD area detector'
_diffrn_measurement_method '\f and \w scans'
_diffrn_radiation_source 'sealed tube'
_diffrn_radiation_type MoK\a
_diffrn_radiation_wavelength 0.71073
_diffrn_reflns_av_R_equivalents 0.0215
_diffrn_reflns_av_unetI/netI 0.0227
_diffrn_reflns_Laue_measured_fraction_full 0.991
_diffrn_reflns_Laue_measured_fraction_max 0.995
_diffrn_reflns_limit_h_max 9
_diffrn_reflns_limit_h_min -10
_diffrn_reflns_limit_k_max 20
_diffrn_reflns_limit_k_min -20
_diffrn_reflns_limit_l_max 23
_diffrn_reflns_limit_l_min -23
_diffrn_reflns_number 44798
_diffrn_reflns_point_group_measured_fraction_full 0.991
_diffrn_reflns_point_group_measured_fraction_max 0.995
_diffrn_reflns_theta_full 25.000
_diffrn_reflns_theta_max 40.568
_diffrn_reflns_theta_min 3.259
_exptl_absorpt_coefficient_mu 2.707
_exptl_absorpt_correction_type multi-scan
_exptl_absorpt_process_details 'Bruker-Nonius SADABS'
_exptl_crystal_colour colourless
_exptl_crystal_density_diffrn 1.646
_exptl_crystal_density_method none
_exptl_crystal_description block
_exptl_crystal_F_000 384
_exptl_crystal_size_max 0.300
_exptl_crystal_size_mid 0.230
_exptl_crystal_size_min 0.220
_exptl_transmission_factor_max 0.74800
_exptl_transmission_factor_min 0.66290
_refine_diff_density_max 0.873
_refine_diff_density_min -0.407
_refine_diff_density_rms 0.083
_refine_ls_extinction_method none
_refine_ls_goodness_of_fit_ref 1.029
_refine_ls_hydrogen_treatment constr
_refine_ls_matrix_type full
_refine_ls_number_parameters 208
_refine_ls_number_reflns 9784
_refine_ls_number_restraints 0
_refine_ls_restrained_S_all 1.029
_refine_ls_R_factor_all 0.0450
_refine_ls_R_factor_gt 0.0296
_refine_ls_shift/su_max 0.002
_refine_ls_shift/su_mean 0.000
_refine_ls_structure_factor_coef Fsqd
_refine_ls_weighting_details 'w=1/[\s^2^(Fo^2^)+(0.0475P)^2^+0.0510P] where P=(Fo^2^+2Fc^2^)/3'
_refine_ls_weighting_scheme calc
_refine_ls_wR_factor_gt 0.0759
_refine_ls_wR_factor_ref 0.0808
_reflns_Friedel_coverage 0.000
_reflns_number_gt 7701
_reflns_number_total 9784
_reflns_threshold_expression 'I > 2\s(I)'
_cod_data_source_file d0ob00391c2.cif
_cod_data_source_block MP132-2
_cod_depositor_comments 'Adding full bibliography for 7157438--7157439.cif.'
_cod_database_code 7157438
_shelx_space_group_comment
;
The symmetry employed for this shelxl refinement is uniquely defined
by the following loop  which should always be used as a source of
symmetry information in preference to the above space-group names.
They are only intended as comments.
;
_shelx_estimated_absorpt_t_min 0.497
_shelx_estimated_absorpt_t_max 0.587
_shelxl_version_number 2014-1

loop_
_space_group_symop_operation_xyz
'x, y, z'
'-x, -y, -z'

loop_
_atom_site_label
_atom_site_type_symbol
_atom_site_fract_x
_atom_site_fract_y
_atom_site_fract_z
_atom_site_U_iso_or_equiv
_atom_site_adp_type
_atom_site_occupancy
_atom_site_site_symmetry_order
_atom_site_calc_flag
_atom_site_refinement_flags_posn
_atom_site_refinement_flags_adp
_atom_site_refinement_flags_occupancy
_atom_site_disorder_assembly
_atom_site_disorder_group
C1 C 0.4593(2) -0.43382(7) 0.34393(6) 0.0169(1) Uani 1 1 d . . . . .
C2 C 0.3891(1) -0.25499(7) 0.36693(6) 0.0154(1) Uani 1 1 d . . . . .
C3 C 0.2299(1) -0.32832(7) 0.42145(6) 0.0158(1) Uani 1 1 d . . . . .
C4 C 0.0607(1) -0.28071(7) 0.47906(6) 0.0153(1) Uani 1 1 d . . . . .
C5 C 0.2348(2) -0.07845(7) 0.41830(6) 0.0180(1) Uani 1 1 d . . . . .
C6 C 0.5739(2) -0.05329(8) 0.31104(7) 0.0192(1) Uani 1 1 d . . . . .
H6A H 0.7189 -0.0932 0.3093 0.023 Uiso 1 1 calc R U . . .
H6B H 0.6275 0.0261 0.3541 0.023 Uiso 1 1 calc R U . . .
C7 C 0.4787(2) -0.02890(9) 0.19768(7) 0.0234(2) Uani 1 1 d . . . . .
H7A H 0.3368 0.0135 0.1984 0.028 Uiso 1 1 calc R U . . .
H7B H 0.4241 -0.1076 0.1537 0.028 Uiso 1 1 calc R U . . .
C8 C 0.6802(2) 0.05023(9) 0.14968(7) 0.0264(2) Uani 1 1 d . . . . .
H8A H 0.8261 0.0103 0.1527 0.032 Uiso 1 1 calc R U . . .
H8B H 0.6238 0.0609 0.0739 0.032 Uiso 1 1 calc R U . . .
C9 C 0.9713(2) 0.23301(9) 0.19179(7) 0.0242(2) Uani 1 1 d . . . . .
H9A H 1.0985 0.1823 0.2090 0.029 Uiso 1 1 calc R U . . .
H9B H 1.0126 0.3080 0.2413 0.029 Uiso 1 1 calc R U . . .
C10 C 0.9758(2) 0.26928(8) 0.07851(7) 0.0214(1) Uani 1 1 d . . . . .
C11 C 0.8066(2) 0.3371(1) 0.03336(8) 0.0276(2) Uani 1 1 d . . . . .
H11 H 0.6848 0.3579 0.0734 0.033 Uiso 1 1 calc R U . . .
C12 C 0.8133(2) 0.3746(1) -0.06958(9) 0.0355(2) Uani 1 1 d . . . . .
H12 H 0.6969 0.4208 -0.0996 0.043 Uiso 1 1 calc R U . . .
C13 C 0.9905(2) 0.3443(1) -0.12821(8) 0.0369(3) Uani 1 1 d . . . . .
H13 H 0.9967 0.3705 -0.1983 0.044 Uiso 1 1 calc R U . . .
C14 C 1.1575(2) 0.2764(1) -0.0850(1) 0.0414(3) Uani 1 1 d . . . . .
H14 H 1.2780 0.2552 -0.1256 0.050 Uiso 1 1 calc R U . . .
C15 C 1.1504(2) 0.2384(1) 0.0183(1) 0.0347(2) Uani 1 1 d . . . . .
H15 H 1.2658 0.1912 0.0475 0.042 Uiso 1 1 calc R U . . .
N1 N 0.2784(1) -0.44533(6) 0.40514(5) 0.0166(1) Uani 1 1 d . . . . .
H1 H 0.2063 -0.5129 0.4296 0.020 Uiso 1 1 calc R U . . .
N2 N 0.5347(1) -0.32034(6) 0.31810(5) 0.0176(1) Uani 1 1 d . . . . .
N3 N 0.0776(1) -0.15535(6) 0.47155(6) 0.0179(1) Uani 1 1 d . . . . .
H3 H -0.0245 -0.1203 0.5049 0.022 Uiso 1 1 calc R U . . .
N4 N 0.3928(1) -0.13118(6) 0.36377(6) 0.0174(1) Uani 1 1 d . . . . .
O1 O -0.0888(1) -0.33569(6) 0.53144(5) 0.0204(1) Uani 1 1 d . . . . .
O2 O 0.2322(1) 0.03261(6) 0.42025(6) 0.0254(1) Uani 1 1 d . . . . .
O3 O 0.7404(1) 0.16607(6) 0.20913(6) 0.0238(1) Uani 1 1 d . . . . .
Br1 Br 0.58485(2) -0.57005(2) 0.30036(2) 0.02509(3) Uani 1 1 d . . . . .

loop_
_atom_site_aniso_label
_atom_site_aniso_U_11
_atom_site_aniso_U_22
_atom_site_aniso_U_33
_atom_site_aniso_U_23
_atom_site_aniso_U_13
_atom_site_aniso_U_12
C1 0.0194(3) 0.0165(3) 0.0165(3) 0.0030(2) 0.0062(2) 0.0047(2)
C2 0.0185(3) 0.0136(3) 0.0149(3) 0.0041(2) 0.0055(2) 0.0017(2)
C3 0.0201(3) 0.0123(3) 0.0167(3) 0.0042(2) 0.0075(2) 0.0033(2)
C4 0.0196(3) 0.0118(2) 0.0155(3) 0.0037(2) 0.0061(2) 0.0021(2)
C5 0.0225(3) 0.0128(3) 0.0197(3) 0.0045(2) 0.0074(2) 0.0016(2)
C6 0.0189(3) 0.0179(3) 0.0203(3) 0.0072(2) 0.0057(2) -0.0015(2)
C7 0.0246(4) 0.0234(4) 0.0204(3) 0.0079(3) 0.0038(3) -0.0033(3)
C8 0.0351(5) 0.0231(4) 0.0199(3) 0.0045(3) 0.0110(3) -0.0045(3)
C9 0.0242(4) 0.0243(4) 0.0230(4) 0.0053(3) 0.0056(3) -0.0016(3)
C10 0.0218(3) 0.0193(3) 0.0226(3) 0.0032(3) 0.0083(3) -0.0024(3)
C11 0.0301(4) 0.0301(4) 0.0235(4) 0.0044(3) 0.0066(3) 0.0050(3)
C12 0.0399(6) 0.0379(6) 0.0262(4) 0.0093(4) 0.0006(4) 0.0007(4)
C13 0.0419(6) 0.0415(6) 0.0202(4) 0.0040(4) 0.0064(4) -0.0151(5)
C14 0.0397(6) 0.0516(7) 0.0344(5) 0.0032(5) 0.0230(5) -0.0012(5)
C15 0.0320(5) 0.0409(6) 0.0362(5) 0.0084(4) 0.0180(4) 0.0088(4)
N1 0.0212(3) 0.0127(2) 0.0177(3) 0.0038(2) 0.0081(2) 0.0036(2)
N2 0.0198(3) 0.0175(3) 0.0170(3) 0.0043(2) 0.0068(2) 0.0036(2)
N3 0.0237(3) 0.0116(2) 0.0206(3) 0.0039(2) 0.0105(2) 0.0027(2)
N4 0.0213(3) 0.0129(2) 0.0191(3) 0.0051(2) 0.0090(2) 0.0007(2)
O1 0.0254(3) 0.0143(2) 0.0245(3) 0.0068(2) 0.0138(2) 0.0029(2)
O2 0.0349(3) 0.0118(2) 0.0329(3) 0.0061(2) 0.0168(3) 0.0035(2)
O3 0.0273(3) 0.0207(3) 0.0242(3) 0.0050(2) 0.0117(2) -0.0009(2)
Br1 0.02977(5) 0.02249(5) 0.02758(5) 0.00280(3) 0.01262(3) 0.01081(3)

loop_
_atom_type_symbol
_atom_type_description
_atom_type_scat_dispersion_real
_atom_type_scat_dispersion_imag
_atom_type_scat_source
C C 0.0034 0.0017 'International Tables Vol C Tables 4.2.6.8 and 6.1.1.4'
H H 0.0000 0.0000 'International Tables Vol C Tables 4.2.6.8 and 6.1.1.4'
N N 0.0066 0.0034 'International Tables Vol C Tables 4.2.6.8 and 6.1.1.4'
O O 0.0114 0.0062 'International Tables Vol C Tables 4.2.6.8 and 6.1.1.4'
Br Br -0.2713 2.4705 'International Tables Vol C Tables 4.2.6.8 and 6.1.1.4'

loop_
_geom_angle_atom_site_label_1
_geom_angle_atom_site_label_2
_geom_angle_atom_site_label_3
_geom_angle
_geom_angle_site_symmetry_1
_geom_angle_site_symmetry_3
N2 C1 N1 114.95(7) . .
N2 C1 Br1 124.48(6) . .
N1 C1 Br1 120.57(6) . .
N2 C2 N4 125.76(7) . .
N2 C2 C3 111.94(7) . .
N4 C2 C3 122.30(7) . .
C2 C3 N1 105.39(6) . .
C2 C3 C4 122.26(7) . .
N1 C3 C4 132.35(7) . .
O1 C4 N3 119.94(7) . .
O1 C4 C3 128.64(7) . .
N3 C4 C3 111.42(6) . .
O2 C5 N4 121.84(7) . .
O2 C5 N3 121.05(8) . .
N4 C5 N3 117.11(7) . .
N4 C6 C7 113.64(7) . .
N4 C6 H6A 108.8 . .
C7 C6 H6A 108.8 . .
N4 C6 H6B 108.8 . .
C7 C6 H6B 108.8 . .
H6A C6 H6B 107.7 . .
C6 C7 C8 109.57(7) . .
C6 C7 H7A 109.8 . .
C8 C7 H7A 109.8 . .
C6 C7 H7B 109.8 . .
C8 C7 H7B 109.8 . .
H7A C7 H7B 108.2 . .
O3 C8 C7 108.44(8) . .
O3 C8 H8A 110.0 . .
C7 C8 H8A 110.0 . .
O3 C8 H8B 110.0 . .
C7 C8 H8B 110.0 . .
H8A C8 H8B 108.4 . .
O3 C9 C10 113.29(8) . .
O3 C9 H9A 108.9 . .
C10 C9 H9A 108.9 . .
O3 C9 H9B 108.9 . .
C10 C9 H9B 108.9 . .
H9A C9 H9B 107.7 . .
C15 C10 C11 118.74(9) . .
C15 C10 C9 121.12(9) . .
C11 C10 C9 120.13(8) . .
C12 C11 C10 120.8(1) . .
C12 C11 H11 119.6 . .
C10 C11 H11 119.6 . .
C13 C12 C11 119.7(1) . .
C13 C12 H12 120.1 . .
C11 C12 H12 120.1 . .
C14 C13 C12 120.1(1) . .
C14 C13 H13 120.0 . .
C12 C13 H13 120.0 . .
C13 C14 C15 120.2(1) . .
C13 C14 H14 119.9 . .
C15 C14 H14 119.9 . .
C10 C15 C14 120.4(1) . .
C10 C15 H15 119.8 . .
C14 C15 H15 119.8 . .
C1 N1 C3 105.19(6) . .
C1 N1 H1 127.4 . .
C3 N1 H1 127.4 . .
C1 N2 C2 102.54(6) . .
C5 N3 C4 128.20(7) . .
C5 N3 H3 115.9 . .
C4 N3 H3 115.9 . .
C2 N4 C5 118.69(6) . .
C2 N4 C6 121.50(7) . .
C5 N4 C6 119.62(7) . .
C8 O3 C9 112.46(8) . .

loop_
_geom_bond_atom_site_label_1
_geom_bond_atom_site_label_2
_geom_bond_distance
_geom_bond_site_symmetry_2
C1 N2 1.330(1) .
C1 N1 1.344(1) .
C1 Br1 1.8572(8) .
C2 N2 1.360(1) .
C2 N4 1.373(1) .
C2 C3 1.379(1) .
C3 N1 1.380(1) .
C3 C4 1.418(1) .
C4 O1 1.2339(9) .
C4 N3 1.387(1) .
C5 O2 1.234(1) .
C5 N4 1.373(1) .
C5 N3 1.383(1) .
C6 N4 1.469(1) .
C6 C7 1.518(1) .
C6 H6A 0.9900 .
C6 H6B 0.9900 .
C7 C8 1.519(1) .
C7 H7A 0.9900 .
C7 H7B 0.9900 .
C8 O3 1.420(1) .
C8 H8A 0.9900 .
C8 H8B 0.9900 .
C9 O3 1.427(1) .
C9 C10 1.510(1) .
C9 H9A 0.9900 .
C9 H9B 0.9900 .
C10 C15 1.388(1) .
C10 C11 1.392(1) .
C11 C12 1.390(2) .
C11 H11 0.9500 .
C12 C13 1.385(2) .
C12 H12 0.9500 .
C13 C14 1.375(2) .
C13 H13 0.9500 .
C14 C15 1.396(2) .
C14 H14 0.9500 .
C15 H15 0.9500 .
N1 H1 0.8800 .
N3 H3 0.8800 .

loop_
_geom_hbond_atom_site_label_D
_geom_hbond_atom_site_label_H
_geom_hbond_atom_site_label_A
_geom_hbond_distance_DH
_geom_hbond_distance_HA
_geom_hbond_distance_DA
_geom_hbond_angle_DHA
_geom_hbond_site_symmetry_A
C9 H9B Br1 0.99 3.09 3.656(1) 117.5 1_565
N1 H1 O1 0.88 1.81 2.6875(9) 171.0 2_546
N3 H3 O2 0.88 1.94 2.817(1) 175.9 2_556

loop_
_geom_torsion_atom_site_label_1
_geom_torsion_atom_site_label_2
_geom_torsion_atom_site_label_3
_geom_torsion_atom_site_label_4
_geom_torsion
_geom_torsion_site_symmetry_1
_geom_torsion_site_symmetry_2
_geom_torsion_site_symmetry_3
_geom_torsion_site_symmetry_4
N2 C2 C3 N1 -0.31(9) . . . .
N4 C2 C3 N1 179.25(7) . . . .
N2 C2 C3 C4 179.70(7) . . . .
N4 C2 C3 C4 -0.7(1) . . . .
C2 C3 C4 O1 -179.33(8) . . . .
N1 C3 C4 O1 0.7(2) . . . .
C2 C3 C4 N3 0.6(1) . . . .
N1 C3 C4 N3 -179.39(8) . . . .
N4 C6 C7 C8 -179.02(8) . . . .
C6 C7 C8 O3 -64.2(1) . . . .
O3 C9 C10 C15 -125.4(1) . . . .
O3 C9 C10 C11 56.0(1) . . . .
C15 C10 C11 C12 -0.8(2) . . . .
C9 C10 C11 C12 177.9(1) . . . .
C10 C11 C12 C13 0.0(2) . . . .
C11 C12 C13 C14 0.6(2) . . . .
C12 C13 C14 C15 -0.5(2) . . . .
C11 C10 C15 C14 0.9(2) . . . .
C9 C10 C15 C14 -177.7(1) . . . .
C13 C14 C15 C10 -0.3(2) . . . .
N2 C1 N1 C3 -0.1(1) . . . .
Br1 C1 N1 C3 -179.59(6) . . . .
C2 C3 N1 C1 0.24(9) . . . .
C4 C3 N1 C1 -179.78(9) . . . .
N1 C1 N2 C2 -0.09(9) . . . .
Br1 C1 N2 C2 179.38(6) . . . .
N4 C2 N2 C1 -179.30(8) . . . .
C3 C2 N2 C1 0.25(9) . . . .
O2 C5 N3 C4 -178.58(8) . . . .
N4 C5 N3 C4 1.3(1) . . . .
O1 C4 N3 C5 179.01(8) . . . .
C3 C4 N3 C5 -0.9(1) . . . .
N2 C2 N4 C5 -179.45(8) . . . .
C3 C2 N4 C5 1.0(1) . . . .
N2 C2 N4 C6 -4.4(1) . . . .
C3 C2 N4 C6 176.08(7) . . . .
O2 C5 N4 C2 178.63(8) . . . .
N3 C5 N4 C2 -1.2(1) . . . .
O2 C5 N4 C6 3.5(1) . . . .
N3 C5 N4 C6 -176.37(7) . . . .
C7 C6 N4 C2 97.4(1) . . . .
C7 C6 N4 C5 -87.6(1) . . . .
C7 C8 O3 C9 162.63(8) . . . .
C10 C9 O3 C8 65.2(1) . . . .
